data_4025354
loop_
_publ_author_name
'Marko Weimar'
'Gerd D\"urner'
'Jan W. Bats'
'Michael W. G\"obel'

_publ_section_title
;
 Enantioselective Synthesis of (+)-Estrone Exploiting a Hydrogen
 Bond-Promoted Diels-Alder Reaction
;
_journal_name_full 'Journal of Organic Chemistry'
_journal_page_first 2718
_journal_page_last 2721
_journal_paper_doi 10.1021/jo100053j
_journal_volume 75
_journal_year 2010
_chemical_absolute_configuration syn
_chemical_formula_moiety 'C30 H25 N2 O3, C H O2'
_chemical_formula_sum 'C31 H26 N2 O5'
_chemical_formula_weight 506.54
_chemical_name_systematic
; 
 ? 
;
_space_group_IT_number 19
_symmetry_cell_setting orthorhombic
_symmetry_space_group_name_Hall 'P 2ac 2ab'
_symmetry_space_group_name_H-M 'P 21 21 21'
_atom_sites_solution_hydrogens geom
_atom_sites_solution_primary direct
_atom_sites_solution_secondary difmap
_audit_creation_method SHELXL-97
_cell_angle_alpha 90.00
_cell_angle_beta 90.00
_cell_angle_gamma 90.00
_cell_formula_units_Z 4
_cell_length_a 12.3468(14)
_cell_length_b 12.8449(12)
_cell_length_c 16.152(2)
_cell_measurement_reflns_used 302
_cell_measurement_temperature 166(2)
_cell_measurement_theta_max 23
_cell_measurement_theta_min 3
_cell_volume 2561.6(5)
_computing_cell_refinement 'SMART (Siemens, 1995)'
_computing_data_collection 'SMART (Siemens, 1995)'
_computing_data_reduction 'SAINT (Siemens, 1995)'
_computing_publication_material 'SHELXL-97 (Sheldrick, 1997)'
_computing_structure_refinement 'SHELXL-97 (Sheldrick, 1997)'
_computing_structure_solution 'SHELXS-97 (Sheldrick, 1997)'
_diffrn_ambient_temperature 166(2)
_diffrn_measured_fraction_theta_full 0.990
_diffrn_measured_fraction_theta_max 0.952
_diffrn_measurement_device_type SIEMENS_SMART_CCD
_diffrn_measurement_method \w
_diffrn_radiation_monochromator graphite
_diffrn_radiation_source 'normal-focus sealed tube'
_diffrn_radiation_type MoK\a
_diffrn_radiation_wavelength 0.71073
_diffrn_reflns_av_R_equivalents 0.0353
_diffrn_reflns_av_sigmaI/netI 0.0175
_diffrn_reflns_limit_h_max 16
_diffrn_reflns_limit_h_min -17
_diffrn_reflns_limit_k_max 17
_diffrn_reflns_limit_k_min -18
_diffrn_reflns_limit_l_max 22
_diffrn_reflns_limit_l_min -22
_diffrn_reflns_number 42753
_diffrn_reflns_theta_full 30.0
_diffrn_reflns_theta_max 30.7
_diffrn_reflns_theta_min 2.0
_diffrn_standards_decay_% 0.0
_diffrn_standards_interval_time 1200
_diffrn_standards_number 719
_exptl_absorpt_coefficient_mu 0.090
_exptl_absorpt_correction_type none
_exptl_crystal_colour yellow
_exptl_crystal_density_diffrn 1.313
_exptl_crystal_density_method 'not measured'
_exptl_crystal_description block
_exptl_crystal_F_000 1064
_exptl_crystal_size_max 0.60
_exptl_crystal_size_mid 0.48
_exptl_crystal_size_min 0.42
_refine_diff_density_max 0.291
_refine_diff_density_min -0.188
_refine_diff_density_rms 0.040
_refine_ls_extinction_method none
_refine_ls_goodness_of_fit_ref 1.087
_refine_ls_hydrogen_treatment mixed
_refine_ls_matrix_type full
_refine_ls_number_parameters 364
_refine_ls_number_reflns 4234
_refine_ls_number_restraints 0
_refine_ls_restrained_S_all 1.087
_refine_ls_R_factor_all 0.0474
_refine_ls_R_factor_gt 0.0394
_refine_ls_shift/su_max 0.010
_refine_ls_shift/su_mean 0.002
_refine_ls_structure_factor_coef Fsqd
_refine_ls_weighting_details 'calc w=1/[\s^2^(Fo^2^)+(0.05P)^2^+0.6P] where P=(Fo^2^+2Fc^2^)/3'
_refine_ls_weighting_scheme calc
_refine_ls_wR_factor_gt 0.0965
_refine_ls_wR_factor_ref 0.1018
_reflns_number_gt 3782
_reflns_number_total 4234
_reflns_threshold_expression I>2\s(I)
_cod_data_source_file jo100053j_si_003.cif
_cod_data_source_block 9b
_cod_original_cell_volume 2561.7(5)
_cod_database_code 4025354

loop_
_symmetry_equiv_pos_as_xyz
'x, y, z'
'-x+1/2, -y, z+1/2'
'-x, y+1/2, -z+1/2'
'x+1/2, -y+1/2, -z'

loop_
_atom_site_label
_atom_site_type_symbol
_atom_site_fract_x
_atom_site_fract_y
_atom_site_fract_z
_atom_site_U_iso_or_equiv
_atom_site_adp_type
_atom_site_occupancy
_atom_site_symmetry_multiplicity
_atom_site_calc_flag
_atom_site_refinement_flags
_atom_site_disorder_assembly
_atom_site_disorder_group
O1 O 0.44941(10) 0.70807(10) 0.23380(8) 0.0273(3) Uani 1 1 d . . .
N2 N 0.33978(11) 0.63436(12) 0.07461(9) 0.0245(3) Uani 1 1 d . . .
N1 N 0.19423(13) 0.72268(14) 0.02113(11) 0.0293(3) Uani 1 1 d . . .
C2 C 0.46998(14) 0.87691(14) 0.16788(11) 0.0243(3) Uani 1 1 d . . .
C10 C 0.29235(14) 0.80959(13) 0.20703(10) 0.0230(3) Uani 1 1 d . . .
C11 C 0.22241(14) 0.73907(14) 0.25766(11) 0.0257(3) Uani 1 1 d . . .
C8 C 0.30557(14) 0.98096(14) 0.14151(11) 0.0246(3) Uani 1 1 d . . .
O2 O 0.26441(12) 1.13408(12) 0.25577(9) 0.0373(3) Uani 1 1 d . . .
O4 O 0.32378(12) 0.76056(15) -0.11920(9) 0.0433(4) Uani 1 1 d . . .
C19 C 0.16383(14) 0.61821(14) 0.14242(12) 0.0272(3) Uani 1 1 d . . .
C21 C 0.23722(14) 0.66187(13) 0.07766(10) 0.0238(3) Uani 1 1 d . . .
C1 C 0.40290(14) 0.79671(14) 0.20098(10) 0.0232(3) Uani 1 1 d . . .
C5 C 0.59974(16) 1.04216(16) 0.11098(14) 0.0356(4) Uani 1 1 d . . .
H5A H 0.6441 1.0974 0.0916 0.043 Uiso 1 1 calc R . .
C7 C 0.42114(14) 0.97043(14) 0.13759(11) 0.0244(3) Uani 1 1 d . . .
O3 O 0.22587(16) 1.02402(14) -0.02426(9) 0.0458(4) Uani 1 1 d . . .
C9 C 0.24568(14) 0.90193(14) 0.17508(11) 0.0260(3) Uani 1 1 d . . .
H9A H 0.1692 0.9093 0.1770 0.031 Uiso 1 1 calc R . .
O5 O 0.47281(12) 0.71454(15) -0.05071(9) 0.0435(4) Uani 1 1 d . . .
C25 C 0.24965(15) 1.07941(14) 0.11765(11) 0.0261(3) Uani 1 1 d . . .
C22 C 0.39672(15) 0.56908(13) 0.13566(11) 0.0256(3) Uani 1 1 d . . .
H22A H 0.3442 0.5473 0.1795 0.031 Uiso 1 1 calc R . .
C20 C 0.16313(13) 0.65211(14) 0.22663(11) 0.0255(3) Uani 1 1 d . . .
C23 C 0.48767(14) 0.63118(14) 0.17563(12) 0.0266(3) Uani 1 1 d . . .
H23A H 0.5370 0.5826 0.2046 0.032 Uiso 1 1 calc R . .
H23B H 0.5298 0.6665 0.1317 0.032 Uiso 1 1 calc R . .
C3 C 0.58537(14) 0.86993(16) 0.16988(12) 0.0299(4) Uani 1 1 d . . .
H3A H 0.6191 0.8088 0.1907 0.036 Uiso 1 1 calc R . .
C6 C 0.48892(16) 1.05184(15) 0.10870(12) 0.0306(4) Uani 1 1 d . . .
H6A H 0.4573 1.1138 0.0875 0.037 Uiso 1 1 calc R . .
C27 C 0.17514(16) 1.24729(15) 0.15770(13) 0.0326(4) Uani 1 1 d . . .
H27A H 0.1641 1.2999 0.1982 0.039 Uiso 1 1 calc R . .
C28 C 0.13790(17) 1.26093(15) 0.07749(13) 0.0351(4) Uani 1 1 d . . .
H28A H 0.1008 1.3233 0.0635 0.042 Uiso 1 1 calc R . .
C4 C 0.64777(16) 0.95074(17) 0.14190(13) 0.0352(4) Uani 1 1 d . . .
H4A H 0.7245 0.9450 0.1434 0.042 Uiso 1 1 calc R . .
C29 C 0.15349(18) 1.18598(16) 0.01738(13) 0.0347(4) Uani 1 1 d . . .
H29A H 0.1257 1.1957 -0.0369 0.042 Uiso 1 1 calc R . .
C26 C 0.22904(14) 1.15544(14) 0.17828(12) 0.0277(4) Uani 1 1 d . . .
C18 C 0.09486(17) 0.54115(17) 0.11550(16) 0.0413(5) Uani 1 1 d . . .
H18A H 0.0941 0.5224 0.0586 0.050 Uiso 1 1 calc R . .
C15 C 0.09314(16) 0.59787(16) 0.28238(13) 0.0343(4) Uani 1 1 d . . .
C24 C 0.44214(19) 0.47164(17) 0.09341(14) 0.0393(5) Uani 1 1 d . . .
H24A H 0.3835 0.4348 0.0648 0.059 Uiso 1 1 calc R . .
H24B H 0.4743 0.4257 0.1352 0.059 Uiso 1 1 calc R . .
H24C H 0.4977 0.4920 0.0532 0.059 Uiso 1 1 calc R . .
C30 C 0.21053(17) 1.09602(15) 0.03757(11) 0.0309(4) Uani 1 1 d . . .
C14 C 0.08722(18) 0.6286(2) 0.36666(14) 0.0416(5) Uani 1 1 d . . .
H14A H 0.0433 0.5902 0.4041 0.050 Uiso 1 1 calc R . .
C12 C 0.20981(17) 0.76836(18) 0.33951(12) 0.0353(4) Uani 1 1 d . . .
H12A H 0.2469 0.8282 0.3593 0.042 Uiso 1 1 calc R . .
C31 C 0.42326(16) 0.74545(19) -0.11310(13) 0.0373(4) Uani 1 1 d . . .
H31A H 0.4655 0.7589 -0.1611 0.045 Uiso 1 1 calc R . .
C16 C 0.02676(19) 0.51641(18) 0.25319(18) 0.0483(6) Uani 1 1 d . . .
H16A H -0.0177 0.4795 0.2912 0.058 Uiso 1 1 calc R . .
C13 C 0.14361(18) 0.7120(2) 0.39405(13) 0.0436(5) Uani 1 1 d . . .
H13A H 0.1384 0.7325 0.4504 0.052 Uiso 1 1 calc R . .
C17 C 0.0250(2) 0.48957(19) 0.17166(19) 0.0538(7) Uani 1 1 d . . .
H17A H -0.0226 0.4367 0.1526 0.065 Uiso 1 1 calc R . .
H1A H 0.232(2) 0.7435(19) -0.0215(15) 0.030(6) Uiso 1 1 d . . .
H2B H 0.3790(19) 0.6619(18) 0.0359(15) 0.031(6) Uiso 1 1 d . . .
H1B H 0.130(2) 0.746(2) 0.0272(17) 0.046(7) Uiso 1 1 d . . .
H2A H 0.235(2) 1.170(2) 0.2880(17) 0.041(7) Uiso 1 1 d . . .
H3B H 0.258(3) 0.968(3) -0.0023(19) 0.062(9) Uiso 1 1 d . . .

loop_
_atom_site_aniso_label
_atom_site_aniso_U_11
_atom_site_aniso_U_22
_atom_site_aniso_U_33
_atom_site_aniso_U_23
_atom_site_aniso_U_13
_atom_site_aniso_U_12
O1 0.0273(6) 0.0295(6) 0.0252(6) 0.0003(5) -0.0013(5) 0.0066(5)
N2 0.0207(6) 0.0295(7) 0.0233(7) 0.0012(6) 0.0032(6) -0.0005(6)
N1 0.0203(7) 0.0392(9) 0.0283(7) 0.0029(7) 0.0003(6) 0.0019(6)
C2 0.0209(7) 0.0275(8) 0.0246(7) -0.0055(7) 0.0005(6) 0.0007(6)
C10 0.0220(7) 0.0244(8) 0.0226(7) -0.0015(6) 0.0014(6) 0.0004(6)
C11 0.0203(7) 0.0301(8) 0.0268(8) 0.0049(7) 0.0034(6) 0.0039(6)
C8 0.0243(8) 0.0247(8) 0.0247(7) -0.0032(7) -0.0002(6) 0.0028(6)
O2 0.0371(7) 0.0434(8) 0.0313(7) -0.0106(6) -0.0059(6) 0.0129(7)
O4 0.0276(7) 0.0662(11) 0.0360(7) 0.0193(8) -0.0008(6) -0.0037(7)
C19 0.0213(8) 0.0261(8) 0.0341(9) -0.0002(7) 0.0065(7) -0.0007(6)
C21 0.0218(7) 0.0261(7) 0.0235(7) -0.0035(6) 0.0003(6) -0.0030(6)
C1 0.0225(7) 0.0256(8) 0.0215(7) -0.0030(6) -0.0017(6) 0.0029(6)
C5 0.0301(9) 0.0334(10) 0.0431(10) -0.0059(9) 0.0080(8) -0.0095(8)
C7 0.0239(8) 0.0255(8) 0.0238(7) -0.0060(7) 0.0019(6) -0.0007(6)
O3 0.0666(11) 0.0411(8) 0.0299(7) -0.0065(7) -0.0029(7) 0.0179(8)
C9 0.0205(7) 0.0278(8) 0.0299(8) -0.0004(7) 0.0026(7) 0.0035(6)
O5 0.0258(7) 0.0670(11) 0.0377(7) 0.0198(7) -0.0011(6) -0.0070(7)
C25 0.0243(8) 0.0238(8) 0.0301(8) -0.0002(6) 0.0033(7) 0.0010(6)
C22 0.0261(8) 0.0244(8) 0.0264(8) 0.0017(6) 0.0023(7) 0.0025(6)
C20 0.0202(7) 0.0274(8) 0.0290(8) 0.0058(7) 0.0071(6) 0.0041(6)
C23 0.0235(8) 0.0277(8) 0.0286(8) -0.0001(7) 0.0000(7) 0.0067(7)
C3 0.0226(8) 0.0320(9) 0.0351(9) -0.0074(8) -0.0007(7) 0.0010(7)
C6 0.0321(9) 0.0266(8) 0.0330(9) -0.0029(7) 0.0036(8) -0.0030(7)
C27 0.0313(9) 0.0255(8) 0.0410(10) -0.0051(8) 0.0024(8) 0.0020(7)
C28 0.0360(10) 0.0260(8) 0.0431(10) 0.0064(8) 0.0041(9) 0.0037(8)
C4 0.0217(8) 0.0413(10) 0.0428(10) -0.0090(9) 0.0019(8) -0.0039(8)
C29 0.0387(10) 0.0346(9) 0.0309(9) 0.0075(8) 0.0028(8) 0.0041(8)
C26 0.0227(8) 0.0282(8) 0.0321(8) -0.0040(7) 0.0012(7) 0.0009(7)
C18 0.0336(10) 0.0371(11) 0.0530(12) -0.0122(10) 0.0121(10) -0.0087(9)
C15 0.0272(9) 0.0334(9) 0.0422(10) 0.0111(8) 0.0131(8) 0.0029(8)
C24 0.0427(11) 0.0311(9) 0.0441(11) -0.0063(9) -0.0003(9) 0.0101(9)
C30 0.0351(9) 0.0302(9) 0.0274(8) 0.0010(7) 0.0048(7) 0.0026(8)
C14 0.0340(10) 0.0530(13) 0.0379(10) 0.0159(10) 0.0168(9) 0.0061(10)
C12 0.0303(9) 0.0477(11) 0.0277(8) -0.0003(8) 0.0028(7) 0.0023(9)
C31 0.0283(9) 0.0518(12) 0.0317(9) 0.0113(9) 0.0030(8) -0.0097(9)
C16 0.0399(12) 0.0378(11) 0.0672(15) 0.0039(11) 0.0252(12) -0.0102(9)
C13 0.0355(10) 0.0687(15) 0.0265(9) 0.0041(10) 0.0092(8) 0.0056(11)
C17 0.0419(12) 0.0388(12) 0.0806(18) -0.0140(12) 0.0219(13) -0.0206(10)

loop_
_atom_type_symbol
_atom_type_description
_atom_type_scat_dispersion_real
_atom_type_scat_dispersion_imag
_atom_type_scat_source
C C 0.0033 0.0016 'International Tables Vol C Tables 4.2.6.8 and 6.1.1.4'
H H 0.0000 0.0000 'International Tables Vol C Tables 4.2.6.8 and 6.1.1.4'
N N 0.0061 0.0033 'International Tables Vol C Tables 4.2.6.8 and 6.1.1.4'
O O 0.0106 0.0060 'International Tables Vol C Tables 4.2.6.8 and 6.1.1.4'

loop_
_geom_angle_atom_site_label_1
_geom_angle_atom_site_label_2
_geom_angle_atom_site_label_3
_geom_angle
_geom_angle_site_symmetry_1
_geom_angle_site_symmetry_3
_geom_angle_publ_flag
C1 O1 C23 116.77(13) . . ?
C21 N2 C22 125.95(15) . . ?
C3 C2 C1 121.72(17) . . ?
C3 C2 C7 118.76(17) . . ?
C1 C2 C7 119.35(15) . . ?
C1 C10 C9 118.53(16) . . ?
C1 C10 C11 122.55(16) . . ?
C9 C10 C11 118.15(15) . . ?
C12 C11 C20 119.41(17) . . ?
C12 C11 C10 115.02(17) . . ?
C20 C11 C10 125.36(15) . . ?
C9 C8 C7 119.02(17) . . ?
C9 C8 C25 118.78(16) . . ?
C7 C8 C25 121.93(16) . . ?
C18 C19 C20 121.09(18) . . ?
C18 C19 C21 115.11(17) . . ?
C20 C19 C21 123.80(16) . . ?
N1 C21 N2 121.50(16) . . ?
N1 C21 C19 117.71(16) . . ?
N2 C21 C19 120.63(16) . . ?
C10 C1 O1 118.91(16) . . ?
C10 C1 C2 121.00(16) . . ?
O1 C1 C2 119.88(15) . . ?
C6 C5 C4 120.30(19) . . ?
C6 C7 C2 118.88(16) . . ?
C6 C7 C8 122.13(17) . . ?
C2 C7 C8 118.91(16) . . ?
C8 C9 C10 123.09(16) . . ?
C30 C25 C26 118.44(17) . . ?
C30 C25 C8 121.92(16) . . ?
C26 C25 C8 119.51(16) . . ?
N2 C22 C23 109.75(14) . . ?
N2 C22 C24 109.97(16) . . ?
C23 C22 C24 110.32(16) . . ?
C11 C20 C19 124.77(15) . . ?
C11 C20 C15 118.07(17) . . ?
C19 C20 C15 117.07(17) . . ?
O1 C23 C22 113.18(14) . . ?
C4 C3 C2 120.43(19) . . ?
C5 C6 C7 120.79(19) . . ?
C28 C27 C26 119.21(18) . . ?
C29 C28 C27 121.53(18) . . ?
C3 C4 C5 120.83(18) . . ?
C28 C29 C30 118.99(19) . . ?
O2 C26 C27 123.08(17) . . ?
O2 C26 C25 116.41(16) . . ?
C27 C26 C25 120.51(17) . . ?
C19 C18 C17 120.7(2) . . ?
C16 C15 C14 119.8(2) . . ?
C16 C15 C20 120.2(2) . . ?
C14 C15 C20 120.0(2) . . ?
O3 C30 C29 117.27(17) . . ?
O3 C30 C25 121.50(18) . . ?
C29 C30 C25 121.23(18) . . ?
C13 C14 C15 120.49(19) . . ?
C11 C12 C13 121.7(2) . . ?
O5 C31 O4 126.71(19) . . ?
C17 C16 C15 121.3(2) . . ?
C14 C13 C12 120.2(2) . . ?
C16 C17 C18 119.5(2) . . ?

loop_
_geom_bond_atom_site_label_1
_geom_bond_atom_site_label_2
_geom_bond_distance
_geom_bond_site_symmetry_2
_geom_bond_publ_flag
O1 C1 1.381(2) . ?
O1 C23 1.443(2) . ?
N2 C21 1.316(2) . ?
N2 C22 1.473(2) . ?
N1 C21 1.314(2) . ?
C2 C3 1.428(2) . ?
C2 C1 1.426(2) . ?
C2 C7 1.430(2) . ?
C10 C1 1.378(2) . ?
C10 C9 1.416(2) . ?
C10 C11 1.495(2) . ?
C11 C12 1.383(3) . ?
C11 C20 1.426(3) . ?
C8 C9 1.368(2) . ?
C8 C7 1.435(2) . ?
C8 C25 1.492(2) . ?
O2 C26 1.354(2) . ?
O4 C31 1.247(3) . ?
C19 C18 1.376(3) . ?
C19 C20 1.428(3) . ?
C19 C21 1.493(2) . ?
C5 C6 1.374(3) . ?
C5 C4 1.407(3) . ?
C7 C6 1.418(3) . ?
O3 C30 1.374(2) . ?
O5 C31 1.244(2) . ?
C25 C30 1.397(3) . ?
C25 C26 1.406(2) . ?
C22 C23 1.521(3) . ?
C22 C24 1.532(3) . ?
C20 C15 1.429(2) . ?
C3 C4 1.369(3) . ?
C27 C28 1.386(3) . ?
C27 C26 1.395(3) . ?
C28 C29 1.381(3) . ?
C29 C30 1.392(3) . ?
C18 C17 1.416(3) . ?
C15 C16 1.410(3) . ?
C15 C14 1.419(3) . ?
C14 C13 1.352(4) . ?
C12 C13 1.403(3) . ?
C16 C17 1.361(4) . ?

loop_
_geom_torsion_atom_site_label_1
_geom_torsion_atom_site_label_2
_geom_torsion_atom_site_label_3
_geom_torsion_atom_site_label_4
_geom_torsion
_geom_torsion_site_symmetry_1
_geom_torsion_site_symmetry_2
_geom_torsion_site_symmetry_3
_geom_torsion_site_symmetry_4
_geom_torsion_publ_flag
C1 C10 C11 C12 88.8(2) . . . . ?
C9 C10 C11 C12 -81.0(2) . . . . ?
C1 C10 C11 C20 -96.5(2) . . . . ?
C9 C10 C11 C20 93.7(2) . . . . ?
C22 N2 C21 N1 178.27(16) . . . . ?
C22 N2 C21 C19 -6.3(3) . . . . ?
C18 C19 C21 N1 72.6(2) . . . . ?
C20 C19 C21 N1 -107.4(2) . . . . ?
C18 C19 C21 N2 -102.9(2) . . . . ?
C20 C19 C21 N2 77.1(2) . . . . ?
C9 C10 C1 O1 178.42(15) . . . . ?
C11 C10 C1 O1 8.6(3) . . . . ?
C9 C10 C1 C2 3.7(3) . . . . ?
C11 C10 C1 C2 -166.08(16) . . . . ?
C23 O1 C1 C10 107.49(18) . . . . ?
C23 O1 C1 C2 -77.76(19) . . . . ?
C3 C2 C1 C10 172.66(17) . . . . ?
C7 C2 C1 C10 -2.4(3) . . . . ?
C3 C2 C1 O1 -2.0(3) . . . . ?
C7 C2 C1 O1 -177.09(15) . . . . ?
C3 C2 C7 C6 1.6(3) . . . . ?
C1 C2 C7 C6 176.82(16) . . . . ?
C3 C2 C7 C8 -175.17(17) . . . . ?
C1 C2 C7 C8 0.1(2) . . . . ?
C9 C8 C7 C6 -175.75(17) . . . . ?
C25 C8 C7 C6 -1.8(3) . . . . ?
C9 C8 C7 C2 0.9(3) . . . . ?
C25 C8 C7 C2 174.86(16) . . . . ?
C7 C8 C9 C10 0.5(3) . . . . ?
C25 C8 C9 C10 -173.72(16) . . . . ?
C1 C10 C9 C8 -2.8(3) . . . . ?
C11 C10 C9 C8 167.47(17) . . . . ?
C9 C8 C25 C30 -93.0(2) . . . . ?
C7 C8 C25 C30 93.0(2) . . . . ?
C9 C8 C25 C26 82.8(2) . . . . ?
C7 C8 C25 C26 -91.2(2) . . . . ?
C21 N2 C22 C23 -117.81(18) . . . . ?
C21 N2 C22 C24 120.7(2) . . . . ?
C12 C11 C20 C19 175.90(18) . . . . ?
C10 C11 C20 C19 1.4(3) . . . . ?
C12 C11 C20 C15 -0.5(3) . . . . ?
C10 C11 C20 C15 -174.99(17) . . . . ?
C18 C19 C20 C11 -172.40(18) . . . . ?
C21 C19 C20 C11 7.6(3) . . . . ?
C18 C19 C20 C15 4.1(3) . . . . ?
C21 C19 C20 C15 -175.95(17) . . . . ?
C1 O1 C23 C22 -74.82(19) . . . . ?
N2 C22 C23 O1 73.70(18) . . . . ?
C24 C22 C23 O1 -164.98(16) . . . . ?
C1 C2 C3 C4 -176.27(17) . . . . ?
C7 C2 C3 C4 -1.1(3) . . . . ?
C4 C5 C6 C7 0.2(3) . . . . ?
C2 C7 C6 C5 -1.1(3) . . . . ?
C8 C7 C6 C5 175.50(19) . . . . ?
C26 C27 C28 C29 -0.4(3) . . . . ?
C2 C3 C4 C5 0.2(3) . . . . ?
C6 C5 C4 C3 0.3(3) . . . . ?
C27 C28 C29 C30 -1.7(3) . . . . ?
C28 C27 C26 O2 -177.43(19) . . . . ?
C28 C27 C26 C25 2.8(3) . . . . ?
C30 C25 C26 O2 177.27(17) . . . . ?
C8 C25 C26 O2 1.3(3) . . . . ?
C30 C25 C26 C27 -2.9(3) . . . . ?
C8 C25 C26 C27 -178.85(17) . . . . ?
C20 C19 C18 C17 -3.3(3) . . . . ?
C21 C19 C18 C17 176.7(2) . . . . ?
C11 C20 C15 C16 175.23(18) . . . . ?
C19 C20 C15 C16 -1.5(3) . . . . ?
C11 C20 C15 C14 -2.3(3) . . . . ?
C19 C20 C15 C14 -179.03(18) . . . . ?
C28 C29 C30 O3 -179.0(2) . . . . ?
C28 C29 C30 C25 1.6(3) . . . . ?
C26 C25 C30 O3 -178.69(18) . . . . ?
C8 C25 C30 O3 -2.9(3) . . . . ?
C26 C25 C30 C29 0.7(3) . . . . ?
C8 C25 C30 C29 176.56(18) . . . . ?
C16 C15 C14 C13 -174.5(2) . . . . ?
C20 C15 C14 C13 3.1(3) . . . . ?
C20 C11 C12 C13 2.8(3) . . . . ?
C10 C11 C12 C13 177.82(19) . . . . ?
C14 C15 C16 C17 175.6(2) . . . . ?
C20 C15 C16 C17 -2.0(3) . . . . ?
C15 C14 C13 C12 -0.8(3) . . . . ?
C11 C12 C13 C14 -2.2(3) . . . . ?
C15 C16 C17 C18 2.9(4) . . . . ?
C19 C18 C17 C16 -0.3(4) . . . . ?

loop_
_cod_related_entry_id
_cod_related_entry_database
_cod_related_entry_code
1 ChemSpider 30659174
